data_2005424
loop_
_publ_author_name
'K\"u\,c\"ukbay, H.'
'\,Cetinkaya, E.'
'\"Ulk\"u, D.'
'Tahir, M. N.'

_publ_section_title (1<i>E</i>,3<i>Z</i>,5<i>E</i>)-2,5-Diaza-1,6-bis(dimethylamino)-1,3,5-hexatriene-3,4-dicarbonitrile
_journal_issue 9
_journal_name_full 'Acta Crystallographica Section C'
_journal_page_first 2271
_journal_page_last 2272
_journal_paper_doi 10.1107/S0108270196004453
_journal_volume 52
_journal_year 1996
_chemical_formula_iupac 'C10 H14 N6'
_chemical_formula_moiety 'C10 H14 N6'
_chemical_formula_sum 'C10 H14 N6'
_chemical_formula_weight 218.263
_space_group_IT_number 14
_symmetry_cell_setting monoclinic
_symmetry_space_group_name_Hall '-P 2yab'
_symmetry_space_group_name_H-M 'P 1 21/a 1'
_atom_type_scat_source IntTabIV
_cell_angle_alpha 90.
_cell_angle_beta 112.39(2)
_cell_angle_gamma 90.
_cell_formula_units_Z 4
_cell_length_a 7.671(1)
_cell_length_b 20.414(2)
_cell_length_c 8.326(2)
_cell_measurement_reflns_used 25
_cell_measurement_temperature 295
_cell_measurement_theta_max 18.18
_cell_measurement_theta_min 10.68
_cell_volume 1205.5(4)
_computing_data_collection 'CAD-4 EXPRESS Software (Enraf-Nonius, 1993)'
_computing_data_reduction 'MolEN (Fair, 1990)'
_computing_molecular_graphics 'MolEN ORTEP (Johnson, 1965)'
_computing_publication_material MolEN
_computing_structure_refinement 'MolEN LSFM'
_computing_structure_solution 'MolEN SIR'
_diffrn_measurement_device 'Enraf-Nonius CAD-4'
_diffrn_measurement_method \w/2\q
_diffrn_radiation_type MoK\a
_diffrn_radiation_wavelength 0.71073
_diffrn_reflns_av_R_equivalents 0.015
_diffrn_reflns_limit_h_max 9
_diffrn_reflns_limit_h_min 0
_diffrn_reflns_limit_k_max 25
_diffrn_reflns_limit_k_min 0
_diffrn_reflns_limit_l_max 9
_diffrn_reflns_limit_l_min -10
_diffrn_reflns_number 2711
_diffrn_reflns_theta_max 26.32
_diffrn_reflns_theta_min 2.19
_diffrn_standards_decay_% 4.76
_diffrn_standards_interval_time 120
_diffrn_standards_number 3
_exptl_absorpt_coefficient_mu 0.075
_exptl_absorpt_correction_T_max 0.998
_exptl_absorpt_correction_T_min 0.967
_exptl_absorpt_correction_type 'empirical via \y scans (MolEN; Fair, 1990)'
_exptl_crystal_colour brown
_exptl_crystal_density_diffrn 1.203
_exptl_crystal_density_meas ?
_exptl_crystal_description prism
_exptl_crystal_size_max 0.35
_exptl_crystal_size_mid 0.25
_exptl_crystal_size_min 0.15
_refine_diff_density_max 0.12
_refine_diff_density_min -0.16
_refine_ls_extinction_method none
_refine_ls_goodness_of_fit_obs 0.76
_refine_ls_number_parameters 145
_refine_ls_number_reflns 1098
_refine_ls_R_factor_obs 0.045
_refine_ls_shift/esd_max 0.00014
_refine_ls_structure_factor_coef F
_refine_ls_weighting_scheme unit
_refine_ls_wR_factor_obs 0.043
_reflns_number_observed 1098
_reflns_number_total 2343
_reflns_observed_criterion I>3\s(I)
_cod_data_source_file sk1005.cif
_cod_data_source_block Diaza
_cod_depositor_comments
;
The following automatic conversions were performed:

'_exptl_crystal_density_meas' value 'not measured' was changed to '?'
- the value is perceived as not measured.

Automatic conversion script
Id: cif_fix_values 3008 2015-01-20 13:52:24Z robertas 
;
_cod_original_cell_volume 1205.6(5)
_cod_original_sg_symbol_H-M 'P 21/a'
_cod_database_code 2005424

loop_
_symmetry_equiv_pos_as_xyz
x,y,z
-x,-y,-z
-x+1/2,y+1/2,-z
x+1/2,-y+1/2,z

loop_
_atom_site_aniso_label
_atom_site_aniso_U_11
_atom_site_aniso_U_22
_atom_site_aniso_U_33
_atom_site_aniso_U_12
_atom_site_aniso_U_13
_atom_site_aniso_U_23
_atom_site_aniso_type_symbol
N1 0.060(2) 0.076(2) 0.062(2) -0.011(2) 0.005(2) -0.007(2) N
N2 0.0450(10) 0.043(2) 0.0410(10) -0.0030(10) 0.0090(10) 0.0020(10) N
N3 0.050(2) 0.043(2) 0.057(2) 0.0000(10) 0.0070(10) 0.006(2) N
N4 0.062(2) 0.081(2) 0.054(2) 0.009(2) 0.0080(10) 0.014(2) N
N5 0.0440(10) 0.0360(10) 0.0450(10) 0.0000(10) 0.0090(10) 0.0010(10) N
N6 0.053(2) 0.040(2) 0.062(2) -0.0020(10) 0.0140(10) -0.0020(10) N
C1 0.051(2) 0.050(2) 0.043(2) 0.002(2) 0.0130(10) -0.001(2) C
C2 0.041(2) 0.050(2) 0.0350(10) 0.002(2) 0.0110(10) -0.002(2) C
C3 0.039(2) 0.055(2) 0.048(2) -0.003(2) 0.0110(10) -0.005(2) C
C4 0.093(3) 0.051(3) 0.108(3) -0.006(2) 0.012(3) 0.016(3) C
C5 0.055(2) 0.068(3) 0.051(2) -0.003(2) 0.008(2) 0.014(2) C
C6 0.049(2) 0.051(2) 0.045(2) 0.000(2) 0.0150(10) -0.001(2) C
C7 0.041(2) 0.048(2) 0.0360(10) 0.005(2) 0.0080(10) 0.004(2) C
C8 0.046(2) 0.057(2) 0.049(2) 0.007(2) 0.0140(10) 0.007(2) C
C9 0.082(3) 0.040(2) 0.118(3) -0.003(2) 0.028(2) -0.004(2) C
C10 0.052(2) 0.068(3) 0.058(2) -0.008(2) 0.014(2) -0.001(2) C

loop_
_atom_site_label
_atom_site_fract_x
_atom_site_fract_y
_atom_site_fract_z
_atom_site_B_iso_or_equiv
_atom_site_thermal_displace_type
_atom_site_type_symbol
N1 0.4286(4) 0.2827(2) -0.1504(4) 5.66(9) Beq N
N2 0.8457(4) 0.3047(1) 0.2060(3) 3.55(6) Beq N
N3 0.9199(4) 0.2034(1) 0.3383(4) 4.27(7) Beq N
N4 0.5004(4) 0.4662(2) -0.2117(4) 5.51(9) Beq N
N5 0.8922(4) 0.4414(1) 0.1704(3) 3.46(6) Beq N
N6 1.0184(4) 0.5439(1) 0.2638(4) 4.26(8) Beq N
C1 0.5564(5) 0.3099(2) -0.0570(4) 3.90(9) Beq C
C2 0.7210(4) 0.3404(2) 0.0716(4) 3.39(8) Beq C
C3 0.8128(4) 0.2425(2) 0.2130(4) 3.88(8) Beq C
C4 0.8711(6) 0.1348(2) 0.3419(6) 7.3(1) Beq C
C5 1.0810(5) 0.2278(2) 0.4829(5) 4.9(1) Beq C
C6 0.6040(5) 0.4387(2) -0.0962(4) 3.90(8) Beq C
C7 0.7438(4) 0.4062(2) 0.0533(4) 3.41(8) Beq C
C8 0.8909(5) 0.5044(2) 0.1546(4) 4.09(9) Beq C
C9 1.0004(6) 0.6147(2) 0.2419(6) 6.6(1) Beq C
C10 1.1707(5) 0.5195(2) 0.4160(5) 4.8(1) Beq C
H3 0.706 0.221 0.130 4.9 Beq H
H8 0.800 0.525 0.065 5.3 Beq H
H41 0.730 0.120 0.261 9.0 Beq H
H42 0.876 0.124 0.454 9.0 Beq H
H43 0.960 0.115 0.304 9.0 Beq H
H51 1.111 0.273 0.459 6.4 Beq H
H52 1.068 0.218 0.587 6.4 Beq H
H53 1.204 0.203 0.477 6.4 Beq H
H91 0.884 0.630 0.146 8.3 Beq H
H92 1.114 0.631 0.228 8.3 Beq H
H93 0.992 0.633 0.350 8.3 Beq H
H101 1.280 0.521 0.390 6.2 Beq H
H102 1.152 0.475 0.439 6.2 Beq H
H103 1.167 0.545 0.530 6.2 Beq H

loop_
_geom_angle_atom_site_label_1
_geom_angle_atom_site_label_2
_geom_angle_atom_site_label_3
_geom_angle
_geom_angle_publ_flag
C2 N2 C3 118.0(3) yes
C3 N3 C4 120.8(3) yes
C3 N3 C5 121.7(3) yes
C4 N3 C5 117.4(3) yes
C7 N5 C8 118.2(3) yes
C8 N6 C9 120.6(4) yes
C8 N6 C10 122.0(3) yes
C9 N6 C10 117.3(3) yes
N1 C1 C2 175.6(4) yes
N2 C2 C1 120.9(4) yes
N2 C2 C7 122.2(3) yes
C1 C2 C7 116.9(3) yes
N2 C3 N3 123.6(3) yes
N2 C3 H3 123.1(4) no
N3 C3 H3 113.3(4) no
N3 C4 H41 117.6(4) no
N3 C4 H42 109.7(4) no
N3 C4 H43 100.7(4) no
H41 C4 H42 101.7(5) no
H41 C4 H43 110.5(5) no
H42 C4 H43 117.6(5) no
N3 C5 H51 110.2(3) no
N3 C5 H52 110.0(4) no
N3 C5 H53 106.5(3) no
H51 C5 H52 119.8(4) no
H51 C5 H53 99.1(3) no
H52 C5 H53 110.1(4) no
N4 C6 C7 177.1(5) yes
N5 C7 C2 122.4(3) yes
N5 C7 C6 120.3(4) yes
C2 C7 C6 117.2(4) yes
N5 C8 N6 124.1(4) yes
N5 C8 H8 121.4(4) no
N6 C8 H8 114.5(4) no
N6 C9 H91 114.7(4) no
N6 C9 H92 108.2(4) no
N6 C9 H93 107.2(4) no
H91 C9 H92 111.3(5) no
H91 C9 H93 105.5(4) no
H92 C9 H93 109.9(4) no
N6 C10 H101 106.3(4) no
N6 C10 H102 111.9(3) no
N6 C10 H103 108.3(3) no
H101 C10 H102 107.1(4) no
H101 C10 H103 119.8(4) no
H102 C10 H103 103.5(4) no

loop_
_geom_bond_atom_site_label_1
_geom_bond_atom_site_label_2
_geom_bond_distance
_geom_bond_publ_flag
N1 C1 1.137(4) yes
N2 C2 1.373(4) yes
N2 C3 1.299(5) yes
N3 C3 1.323(4) yes
N3 C4 1.452(5) yes
N3 C5 1.447(4) yes
N4 C6 1.135(4) yes
N5 C7 1.385(4) yes
N5 C8 1.291(5) yes
N6 C8 1.326(5) yes
N6 C9 1.457(5) yes
N6 C10 1.446(5) yes
C1 C2 1.449(5) yes
C2 C7 1.370(5) yes
C3 H3 0.953(4) no
C4 H41 1.080(5) no
C4 H42 0.947(5) no
C4 H43 0.946(6) no
C5 H51 0.991(4) no
C5 H52 0.928(4) no
C5 H53 1.083(4) no
C6 C7 1.457(5) yes
C8 H8 0.908(4) no
C9 H91 0.993(5) no
C9 H92 0.985(5) no
C9 H93 0.999(5) no
C10 H101 0.942(4) no
C10 H102 0.950(4) no
C10 H103 1.095(4) no

loop_
_geom_torsion_atom_site_label_1
_geom_torsion_atom_site_label_2
_geom_torsion_atom_site_label_3
_geom_torsion_atom_site_label_4
_geom_torsion
_geom_torsion_publ_flag
C3 N2 C2 C1 0.9(5) no
C3 N2 C2 C7 180.0(4) no
C2 N2 C3 N3 -178.3(3) no
C2 N2 C3 H3 -0.5(5) no
C4 N3 C3 N2 177.7(4) no
C4 N3 C3 H3 -0.4(5) no
C5 N3 C3 N2 2.3(5) no
C5 N3 C3 H3 -175.8(3) no
C3 N3 C4 H41 -15.3(6) no
C3 N3 C4 H42 -130.7(4) no
C3 N3 C4 H43 104.8(4) no
C5 N3 C4 H41 160.3(4) no
C5 N3 C4 H42 44.9(6) no
C5 N3 C4 H43 -79.7(5) no
C3 N3 C5 H51 -11.7(5) no
C3 N3 C5 H52 122.5(4) no
C3 N3 C5 H53 -118.3(4) no
C4 N3 C5 H51 172.8(4) no
C4 N3 C5 H52 -53.1(5) no
C4 N3 C5 H53 66.2(4) no
C8 N5 C7 C2 -172.1(3) no
C8 N5 C7 C6 7.8(5) no
C7 N5 C8 N6 176.0(3) no
C7 N5 C8 H8 -3.9(6) no
C9 N6 C8 N5 -176.5(4) no
C9 N6 C8 H8 3.4(6) no
C10 N6 C8 N5 -1.6(6) no
C10 N6 C8 H8 178.3(3) no
C8 N6 C9 H91 3.4(6) no
C8 N6 C9 H92 -121.5(4) no
C8 N6 C9 H93 120.1(4) no
C10 N6 C9 H91 -171.8(4) no
C10 N6 C9 H92 63.4(5) no
C10 N6 C9 H93 -55.0(5) no
C8 N6 C10 H101 104.5(4) no
C8 N6 C10 H102 -12.1(5) no
C8 N6 C10 H103 -125.5(4) no
C9 N6 C10 H101 -80.5(4) no
C9 N6 C10 H102 163.0(4) no
C9 N6 C10 H103 49.5(5) no
N1 C1 C2 N2 20(5) no
N1 C1 C2 C7 -159(5) no
N2 C2 C7 N5 -1.1(5) no
N2 C2 C7 C6 179.0(3) no
C1 C2 C7 N5 178.1(3) no
C1 C2 C7 C6 -1.8(5) no
N4 C6 C7 N5 19(8) no
N4 C6 C7 C2 -161(7) no
